data_4324513
loop_
_publ_author_name
'Stefanie Bertsch'
'Holger Braunschweig'
'Melanie Forster'
'Katrin Gruss'
'Krzysztof Radacki'

_publ_contact_author_address
; Institut fuer Anorganische Chemie
Universitaet Wuerzburg
Am Hubland
97074 Wuerzburg, Germany
;
_publ_contact_author_email H.Braunschweig@mail.uni-wuerzburg.de
_publ_contact_author_fax +49-931-8884623
_publ_contact_author_name 'Prof. Dr. Holger Braunschweig'
_publ_contact_author_phone +49-931-8885260
_publ_section_title
;
 Carbonyl Complexes of Platinum(0): Synthesis and Structure of
 [(Cy3P)2Pt(CO)] and [(Cy3P)2Pt(CO)2]
;
_journal_name_full 'Inorganic Chemistry'
_journal_page_first 1816
_journal_page_last 1819
_journal_paper_doi 10.1021/ic102200t
_journal_volume 50
_journal_year 2011
_chemical_formula_moiety 'C38 H66 O2 P2 Pt, C7 H8 '
_chemical_formula_sum 'C45 H74 O2 P2 Pt'
_chemical_formula_weight 904.07
_chemical_name_common
;
?
;
_chemical_name_systematic
; 
?
;
_space_group_IT_number 33
_symmetry_cell_setting orthorhombic
_symmetry_space_group_name_Hall 'P 2c -2n'
_symmetry_space_group_name_H-M 'P n a 21'
_atom_sites_solution_hydrogens geom
_atom_sites_solution_primary direct
_atom_sites_solution_secondary difmap
_audit_creation_method SHELXL-97
_cell_angle_alpha 90.00
_cell_angle_beta 90.00
_cell_angle_gamma 90.00
_cell_formula_units_Z 4
_cell_length_a 26.531(2)
_cell_length_b 10.7170(9)
_cell_length_c 15.0153(13)
_cell_measurement_reflns_used 9690
_cell_measurement_temperature 173(2)
_cell_measurement_theta_max 28.29
_cell_measurement_theta_min 2.33
_cell_volume 4269.3(6)
_computing_cell_refinement 'Saint+ NT ver. 7.53A (Bruker AXS)'
_computing_data_collection 'Smart NT ver. 5.63 (Bruker AXS)'
_computing_data_reduction 'Saint+ NT ver. 7.53A (Bruker AXS)'
_computing_molecular_graphics 'XP ver. 5.1 (Bruker AXS, 1998)'
_computing_publication_material 'SHELXL-97 (Sheldrick, 2008)'
_computing_structure_refinement 'SHELXL-97 (Sheldrick, 1997)'
_computing_structure_solution 'SHELXS-97 (Sheldrick, 1990)'
_diffrn_ambient_temperature 173(2)
_diffrn_measured_fraction_theta_full 1.000
_diffrn_measured_fraction_theta_max 0.996
_diffrn_measurement_device_type 'Bruker APEX-I CCD'
_diffrn_measurement_method '\f and \w scans'
_diffrn_radiation_monochromator graphite
_diffrn_radiation_source 'sealed tube'
_diffrn_radiation_type MoK\a
_diffrn_radiation_wavelength 0.71073
_diffrn_reflns_av_R_equivalents 0.0421
_diffrn_reflns_av_sigmaI/netI 0.0282
_diffrn_reflns_limit_h_max 35
_diffrn_reflns_limit_h_min -35
_diffrn_reflns_limit_k_max 14
_diffrn_reflns_limit_k_min -14
_diffrn_reflns_limit_l_max 20
_diffrn_reflns_limit_l_min -20
_diffrn_reflns_number 106074
_diffrn_reflns_theta_full 26.00
_diffrn_reflns_theta_max 28.45
_diffrn_reflns_theta_min 2.05
_exptl_absorpt_coefficient_mu 3.396
_exptl_absorpt_correction_T_max 0.7457
_exptl_absorpt_correction_T_min 0.5632
_exptl_absorpt_correction_type multi-scan
_exptl_absorpt_process_details 'Sadabs 2008/1 (Bruker 2008)'
_exptl_crystal_colour colourless
_exptl_crystal_density_diffrn 1.407
_exptl_crystal_description block
_exptl_crystal_F_000 1872
_exptl_crystal_size_max 0.44
_exptl_crystal_size_mid 0.38
_exptl_crystal_size_min 0.19
_refine_diff_density_max 0.540
_refine_diff_density_min -0.471
_refine_diff_density_rms 0.062
_refine_ls_abs_structure_details 'Flack H D (1983), Acta Cryst. A39, 876-881'
_refine_ls_abs_structure_Flack -0.001(3)
_refine_ls_extinction_method none
_refine_ls_goodness_of_fit_ref 1.042
_refine_ls_hydrogen_treatment constr
_refine_ls_matrix_type full
_refine_ls_number_parameters 452
_refine_ls_number_reflns 10706
_refine_ls_number_restraints 1
_refine_ls_restrained_S_all 1.042
_refine_ls_R_factor_all 0.0195
_refine_ls_R_factor_gt 0.0174
_refine_ls_shift/su_max 0.007
_refine_ls_shift/su_mean 0.000
_refine_ls_structure_factor_coef Fsqd
_refine_ls_weighting_details 'calc w=1/[\s^2^(Fo^2^)+(0.0113P)^2^+0.6862P] where P=(Fo^2^+2Fc^2^)/3'
_refine_ls_weighting_scheme calc
_refine_ls_wR_factor_gt 0.0388
_refine_ls_wR_factor_ref 0.0397
_reflns_number_gt 10128
_reflns_number_total 10706
_reflns_threshold_expression >2sigma(I)
_cod_data_source_file ic102200t_si_001_2.cif
_cod_data_source_block KG099_[(Cy3P)2Pt(CO)2]
_cod_database_code 4324513

loop_
_symmetry_equiv_pos_as_xyz
'x, y, z'
'-x, -y, z+1/2'
'x+1/2, -y+1/2, z'
'-x+1/2, y+1/2, z+1/2'

loop_
_atom_site_label
_atom_site_type_symbol
_atom_site_fract_x
_atom_site_fract_y
_atom_site_fract_z
_atom_site_U_iso_or_equiv
_atom_site_adp_type
_atom_site_occupancy
_atom_site_symmetry_multiplicity
_atom_site_calc_flag
_atom_site_refinement_flags
C11 C 0.38917(8) 0.5965(2) 0.48072(15) 0.0216(4) Uani 1 1 d .
H11A H 0.3666 0.5509 0.4407 0.026 Uiso 1 1 calc R
C12 C 0.39965(9) 0.5068(2) 0.55788(17) 0.0310(5) Uani 1 1 d .
H12A H 0.4204 0.5484 0.6021 0.037 Uiso 1 1 calc R
H12B H 0.4182 0.4351 0.5359 0.037 Uiso 1 1 calc R
C13 C 0.35049(11) 0.4628(3) 0.6013(2) 0.0395(7) Uani 1 1 d .
H13A H 0.3311 0.4150 0.5584 0.047 Uiso 1 1 calc R
H13B H 0.3583 0.4085 0.6511 0.047 Uiso 1 1 calc R
C14 C 0.31889(10) 0.5719(3) 0.63419(19) 0.0386(6) Uani 1 1 d .
H14A H 0.2871 0.5412 0.6575 0.046 Uiso 1 1 calc R
H14B H 0.3365 0.6144 0.6819 0.046 Uiso 1 1 calc R
C15 C 0.30884(10) 0.6627(3) 0.55875(19) 0.0359(6) Uani 1 1 d .
H15A H 0.2906 0.7343 0.5816 0.043 Uiso 1 1 calc R
H15B H 0.2879 0.6226 0.5142 0.043 Uiso 1 1 calc R
C16 C 0.35787(9) 0.7067(2) 0.51563(17) 0.0286(5) Uani 1 1 d .
H16A H 0.3775 0.7529 0.5590 0.034 Uiso 1 1 calc R
H16B H 0.3501 0.7626 0.4667 0.034 Uiso 1 1 calc R
C21 C 0.48582(8) 0.5171(2) 0.40827(15) 0.0219(4) Uani 1 1 d .
H21A H 0.4921 0.4946 0.4706 0.026 Uiso 1 1 calc R
C22 C 0.53709(9) 0.5456(2) 0.36572(19) 0.0312(5) Uani 1 1 d .
H22A H 0.5323 0.5683 0.3037 0.037 Uiso 1 1 calc R
H22B H 0.5525 0.6158 0.3960 0.037 Uiso 1 1 calc R
C23 C 0.57190(9) 0.4321(3) 0.3717(2) 0.0397(7) Uani 1 1 d .
H23A H 0.6034 0.4507 0.3417 0.048 Uiso 1 1 calc R
H23B H 0.5794 0.4150 0.4338 0.048 Uiso 1 1 calc R
C24 C 0.54821(11) 0.3165(3) 0.3296(2) 0.0428(7) Uani 1 1 d .
H24A H 0.5444 0.3294 0.2660 0.051 Uiso 1 1 calc R
H24B H 0.5702 0.2452 0.3385 0.051 Uiso 1 1 calc R
C25 C 0.49734(10) 0.2900(2) 0.3704(2) 0.0346(6) Uani 1 1 d .
H25A H 0.5016 0.2684 0.4326 0.041 Uiso 1 1 calc R
H25B H 0.4821 0.2192 0.3404 0.041 Uiso 1 1 calc R
C26 C 0.46227(9) 0.4029(2) 0.36282(16) 0.0258(5) Uani 1 1 d .
H26A H 0.4302 0.3838 0.3906 0.031 Uiso 1 1 calc R
H26B H 0.4561 0.4214 0.3005 0.031 Uiso 1 1 calc R
C31 C 0.47368(9) 0.7733(2) 0.47789(16) 0.0228(5) Uani 1 1 d .
H31A H 0.4462 0.8276 0.4980 0.027 Uiso 1 1 calc R
C32 C 0.51025(9) 0.8608(2) 0.42920(16) 0.0275(5) Uani 1 1 d .
H32A H 0.5413 0.8168 0.4163 0.033 Uiso 1 1 calc R
H32B H 0.4955 0.8871 0.3732 0.033 Uiso 1 1 calc R
C33 C 0.52152(10) 0.9745(2) 0.48632(17) 0.0330(6) Uani 1 1 d .
H33A H 0.4906 1.0203 0.4970 0.040 Uiso 1 1 calc R
H33B H 0.5446 1.0291 0.4548 0.040 Uiso 1 1 calc R
C34 C 0.54475(11) 0.9369(3) 0.57495(18) 0.0405(7) Uani 1 1 d .
H34A H 0.5781 0.9028 0.5646 0.049 Uiso 1 1 calc R
H34B H 0.5483 1.0103 0.6122 0.049 Uiso 1 1 calc R
C35 C 0.51289(12) 0.8410(3) 0.62306(19) 0.0452(7) Uani 1 1 d .
H35A H 0.4821 0.8803 0.6436 0.054 Uiso 1 1 calc R
H35B H 0.5311 0.8113 0.6749 0.054 Uiso 1 1 calc R
C36 C 0.49942(11) 0.7296(2) 0.56369(17) 0.0347(6) Uani 1 1 d .
H36A H 0.5298 0.6838 0.5489 0.042 Uiso 1 1 calc R
H36B H 0.4771 0.6738 0.5958 0.042 Uiso 1 1 calc R
C41 C 0.32017(9) 0.5139(2) 0.19529(15) 0.0218(4) Uani 1 1 d .
H41A H 0.2866 0.5110 0.1681 0.026 Uiso 1 1 calc R
C42 C 0.31842(9) 0.4356(2) 0.27995(18) 0.0299(6) Uani 1 1 d .
H42A H 0.2942 0.4712 0.3210 0.036 Uiso 1 1 calc R
H42B H 0.3512 0.4367 0.3084 0.036 Uiso 1 1 calc R
C43 C 0.30354(11) 0.3001(2) 0.2588(3) 0.0412(6) Uani 1 1 d .
H43A H 0.3044 0.2511 0.3131 0.049 Uiso 1 1 calc R
H43B H 0.2694 0.2984 0.2359 0.049 Uiso 1 1 calc R
C44 C 0.33890(13) 0.2420(2) 0.1906(2) 0.0436(8) Uani 1 1 d .
H44A H 0.3723 0.2337 0.2164 0.052 Uiso 1 1 calc R
H44B H 0.3269 0.1592 0.1754 0.052 Uiso 1 1 calc R
C45 C 0.34202(11) 0.3211(2) 0.10675(19) 0.0372(6) Uani 1 1 d .
H45A H 0.3665 0.2852 0.0662 0.045 Uiso 1 1 calc R
H45B H 0.3095 0.3217 0.0771 0.045 Uiso 1 1 calc R
C46 C 0.35733(9) 0.4539(2) 0.12974(17) 0.0289(5) Uani 1 1 d .
H46A H 0.3586 0.5033 0.0757 0.035 Uiso 1 1 calc R
H46B H 0.3908 0.4534 0.1558 0.035 Uiso 1 1 calc R
C51 C 0.28337(9) 0.7332(2) 0.28977(14) 0.0240(5) Uani 1 1 d .
H51A H 0.2872 0.6839 0.3443 0.029 Uiso 1 1 calc R
C52 C 0.22947(9) 0.7091(3) 0.2595(3) 0.0459(7) Uani 1 1 d .
H52A H 0.2258 0.6217 0.2439 0.055 Uiso 1 1 calc R
H52B H 0.2226 0.7582 0.2066 0.055 Uiso 1 1 calc R
C53 C 0.19120(12) 0.7421(3) 0.3317(3) 0.0554(9) Uani 1 1 d .
H53A H 0.1574 0.7293 0.3089 0.066 Uiso 1 1 calc R
H53B H 0.1959 0.6872 0.3824 0.066 Uiso 1 1 calc R
C54 C 0.19687(10) 0.8760(3) 0.36151(19) 0.0413(7) Uani 1 1 d .
H54A H 0.1736 0.8927 0.4099 0.050 Uiso 1 1 calc R
H54B H 0.1885 0.9314 0.3126 0.050 Uiso 1 1 calc R
C55 C 0.25015(10) 0.9014(3) 0.39215(18) 0.0400(6) Uani 1 1 d .
H55A H 0.2572 0.8524 0.4451 0.048 Uiso 1 1 calc R
H55B H 0.2534 0.9889 0.4077 0.048 Uiso 1 1 calc R
C56 C 0.28833(10) 0.8691(2) 0.32020(17) 0.0322(6) Uani 1 1 d .
H56A H 0.3221 0.8830 0.3430 0.039 Uiso 1 1 calc R
H56B H 0.2834 0.9239 0.2695 0.039 Uiso 1 1 calc R
C61 C 0.32654(10) 0.7494(2) 0.10311(18) 0.0307(6) Uani 1 1 d .
H61A H 0.3573 0.7252 0.0713 0.037 Uiso 1 1 calc R
C62 C 0.28441(13) 0.6984(3) 0.0441(2) 0.0465(8) Uani 1 1 d .
H62A H 0.2519 0.7252 0.0669 0.056 Uiso 1 1 calc R
H62B H 0.2852 0.6079 0.0444 0.056 Uiso 1 1 calc R
C63 C 0.29176(15) 0.7475(3) -0.0528(2) 0.0531(9) Uani 1 1 d .
H63A H 0.3230 0.7144 -0.0767 0.064 Uiso 1 1 calc R
H63B H 0.2643 0.7175 -0.0897 0.064 Uiso 1 1 calc R
C64 C 0.29323(13) 0.8853(3) -0.0566(2) 0.0530(8) Uani 1 1 d .
H64A H 0.2608 0.9185 -0.0387 0.064 Uiso 1 1 calc R
H64B H 0.2996 0.9116 -0.1174 0.064 Uiso 1 1 calc R
C65 C 0.33366(13) 0.9369(3) 0.0035(2) 0.0577(10) Uani 1 1 d .
H65A H 0.3319 1.0273 0.0034 0.069 Uiso 1 1 calc R
H65B H 0.3665 0.9129 -0.0193 0.069 Uiso 1 1 calc R
C66 C 0.32788(12) 0.8884(3) 0.1003(2) 0.0430(7) Uani 1 1 d .
H66A H 0.3559 0.9182 0.1360 0.052 Uiso 1 1 calc R
H66B H 0.2970 0.9213 0.1258 0.052 Uiso 1 1 calc R
C70 C 0.46004(10) 0.6558(3) 0.17895(17) 0.0329(6) Uani 1 1 d .
C71 C 0.41685(9) 0.9075(2) 0.28339(15) 0.0283(6) Uani 1 1 d .
C80 C 0.37621(11) 0.0984(3) 0.5728(2) 0.0439(7) Uani 1 1 d .
C81 C 0.35041(13) 0.0039(3) 0.6151(3) 0.0531(8) Uani 1 1 d .
H81A H 0.3235 -0.0342 0.5863 0.064 Uiso 1 1 calc R
C82 C 0.36370(15) -0.0354(3) 0.6998(3) 0.0617(10) Uani 1 1 d .
H82A H 0.3456 -0.0988 0.7274 0.074 Uiso 1 1 calc R
C83 C 0.40361(15) 0.0193(3) 0.7426(2) 0.0653(10) Uani 1 1 d .
H83A H 0.4128 -0.0073 0.7993 0.078 Uiso 1 1 calc R
C84 C 0.43000(14) 0.1138(3) 0.7014(3) 0.0592(9) Uani 1 1 d .
H84A H 0.4569 0.1519 0.7304 0.071 Uiso 1 1 calc R
C85 C 0.41641(11) 0.1514(3) 0.6173(2) 0.0465(7) Uani 1 1 d .
H85A H 0.4348 0.2142 0.5896 0.056 Uiso 1 1 calc R
C86 C 0.36231(15) 0.1395(4) 0.4808(2) 0.0662(10) Uani 1 1 d .
H86A H 0.3456 0.0725 0.4504 0.099 Uiso 1 1 calc R
H86B H 0.3923 0.1621 0.4487 0.099 Uiso 1 1 calc R
H86C H 0.3402 0.2102 0.4842 0.099 Uiso 1 1 calc R
O2 O 0.48487(8) 0.6116(2) 0.12544(16) 0.0635(7) Uani 1 1 d .
O3 O 0.41602(8) 1.01304(18) 0.29354(14) 0.0469(6) Uani 1 1 d .
P1 P 0.44224(2) 0.65209(5) 0.40836(4) 0.01813(11) Uani 1 1 d .
P2 P 0.33568(2) 0.68052(5) 0.21650(4) 0.01922(11) Uani 1 1 d .
Pt1 Pt 0.418341(2) 0.730553(6) 0.266621(10) 0.01931(2) Uani 1 1 d .

loop_
_atom_site_aniso_label
_atom_site_aniso_U_11
_atom_site_aniso_U_22
_atom_site_aniso_U_33
_atom_site_aniso_U_23
_atom_site_aniso_U_13
_atom_site_aniso_U_12
C11 0.0204(11) 0.0205(11) 0.0238(11) 0.0013(9) 0.0008(9) -0.0020(8)
C12 0.0255(12) 0.0341(14) 0.0333(13) 0.0122(11) 0.0050(10) 0.0016(10)
C13 0.0415(16) 0.0351(15) 0.0421(16) 0.0139(12) 0.0112(13) -0.0021(12)
C14 0.0350(14) 0.0463(17) 0.0344(15) 0.0088(12) 0.0116(12) -0.0037(12)
C15 0.0277(13) 0.0414(16) 0.0385(15) 0.0026(12) 0.0089(11) 0.0043(11)
C16 0.0283(13) 0.0276(13) 0.0298(13) 0.0034(10) 0.0058(10) 0.0036(10)
C21 0.0202(11) 0.0228(11) 0.0226(11) 0.0012(9) -0.0025(9) 0.0021(9)
C22 0.0219(12) 0.0261(13) 0.0456(15) -0.0026(11) 0.0028(11) 0.0026(9)
C23 0.0229(13) 0.0348(15) 0.0615(19) -0.0097(13) -0.0012(12) 0.0061(11)
C24 0.0407(16) 0.0288(14) 0.0589(19) -0.0117(13) 0.0028(14) 0.0101(12)
C25 0.0414(15) 0.0199(13) 0.0424(15) -0.0032(10) -0.0034(12) 0.0030(11)
C26 0.0269(12) 0.0211(11) 0.0293(12) -0.0011(9) -0.0022(10) -0.0009(9)
C31 0.0236(11) 0.0199(11) 0.0250(12) -0.0013(9) -0.0019(9) -0.0036(9)
C32 0.0275(12) 0.0275(13) 0.0274(12) 0.0049(10) -0.0043(10) -0.0057(9)
C33 0.0330(13) 0.0226(12) 0.0434(15) 0.0007(11) -0.0040(11) -0.0045(10)
C34 0.0491(17) 0.0363(15) 0.0362(15) -0.0055(12) -0.0110(13) -0.0146(12)
C35 0.0608(19) 0.0483(18) 0.0266(13) -0.0038(12) -0.0077(13) -0.0213(15)
C36 0.0455(16) 0.0319(14) 0.0265(13) 0.0062(10) -0.0118(12) -0.0156(11)
C41 0.0226(11) 0.0193(11) 0.0234(11) -0.0018(8) -0.0023(9) -0.0019(8)
C42 0.0357(12) 0.0262(11) 0.0279(17) 0.0039(10) 0.0010(11) -0.0031(9)
C43 0.0569(15) 0.0269(11) 0.0398(16) 0.0068(15) 0.0093(18) -0.0085(10)
C44 0.064(2) 0.0212(13) 0.0457(19) -0.0008(11) -0.0004(15) 0.0007(13)
C45 0.0456(15) 0.0272(13) 0.0387(15) -0.0071(11) 0.0031(12) 0.0007(12)
C46 0.0315(13) 0.0261(12) 0.0291(12) -0.0036(10) 0.0041(10) 0.0004(10)
C51 0.0242(11) 0.0234(11) 0.0245(14) -0.0008(8) 0.0009(8) 0.0010(8)
C52 0.0263(11) 0.0582(16) 0.0531(19) -0.015(2) 0.0027(19) 0.0021(10)
C53 0.0231(15) 0.072(2) 0.071(2) -0.0093(18) 0.0108(15) -0.0010(14)
C54 0.0318(14) 0.0573(19) 0.0348(15) 0.0045(13) 0.0062(12) 0.0197(13)
C55 0.0441(16) 0.0408(16) 0.0351(14) -0.0055(12) 0.0081(12) 0.0116(13)
C56 0.0358(14) 0.0254(13) 0.0353(14) -0.0050(10) 0.0059(11) 0.0028(10)
C61 0.0369(15) 0.0327(14) 0.0225(13) 0.0039(9) -0.0112(10) -0.0084(11)
C62 0.061(2) 0.0406(16) 0.0378(16) 0.0103(13) -0.0266(14) -0.0198(14)
C63 0.069(2) 0.054(2) 0.0367(17) 0.0019(14) -0.0253(16) -0.0077(16)
C64 0.061(2) 0.060(2) 0.0387(17) 0.0192(15) -0.0168(15) -0.0070(16)
C65 0.066(2) 0.058(2) 0.0487(19) 0.0278(16) -0.0245(16) -0.0256(17)
C66 0.0596(19) 0.0319(14) 0.0376(16) 0.0027(12) -0.0145(13) -0.0043(13)
C70 0.0298(13) 0.0416(16) 0.0274(13) -0.0043(11) 0.0026(11) -0.0033(11)
C71 0.0295(11) 0.0309(12) 0.0245(19) 0.0052(9) -0.0037(9) -0.0033(9)
C80 0.0477(17) 0.0369(16) 0.0471(17) -0.0107(13) 0.0038(14) 0.0073(13)
C81 0.0508(19) 0.0370(17) 0.072(2) -0.0184(16) 0.0113(17) -0.0021(14)
C82 0.079(3) 0.0373(18) 0.069(2) -0.0017(17) 0.027(2) 0.0023(17)
C83 0.093(3) 0.052(2) 0.052(2) 0.0010(15) 0.0018(19) 0.0160(19)
C84 0.065(2) 0.047(2) 0.065(2) -0.0061(17) -0.0145(18) 0.0089(17)
C85 0.0442(17) 0.0371(16) 0.058(2) -0.0049(14) 0.0016(15) 0.0035(13)
C86 0.080(3) 0.066(2) 0.052(2) -0.0148(18) -0.0041(19) -0.003(2)
O2 0.0534(14) 0.0877(19) 0.0494(13) -0.0265(13) 0.0211(11) 0.0047(13)
O3 0.0605(13) 0.0226(9) 0.0576(16) -0.0011(8) -0.0017(9) -0.0034(8)
P1 0.0180(3) 0.0173(3) 0.0191(3) 0.0009(2) -0.0010(2) -0.0008(2)
P2 0.0195(3) 0.0191(3) 0.0191(3) -0.0006(2) -0.0019(2) 0.0002(2)
Pt1 0.01910(4) 0.02035(4) 0.01849(4) 0.00115(8) -0.00059(6) -0.00075(2)

loop_
_atom_type_symbol
_atom_type_description
_atom_type_scat_dispersion_real
_atom_type_scat_dispersion_imag
_atom_type_scat_source
C C 0.0033 0.0016 'International Tables Vol C Tables 4.2.6.8 and 6.1.1.4'
H H 0.0000 0.0000 'International Tables Vol C Tables 4.2.6.8 and 6.1.1.4'
O O 0.0106 0.0060 'International Tables Vol C Tables 4.2.6.8 and 6.1.1.4'
P P 0.1023 0.0942 'International Tables Vol C Tables 4.2.6.8 and 6.1.1.4'
Pt Pt -1.7033 8.3905 'International Tables Vol C Tables 4.2.6.8 and 6.1.1.4'

loop_
_geom_angle_atom_site_label_1
_geom_angle_atom_site_label_2
_geom_angle_atom_site_label_3
_geom_angle
C12 C11 C16 108.83(19)
C12 C11 P1 120.11(15)
C16 C11 P1 111.05(15)
C12 C11 H11A 105.2
C16 C11 H11A 105.2
P1 C11 H11A 105.2
C11 C12 C13 111.2(2)
C11 C12 H12A 109.4
C13 C12 H12A 109.4
C11 C12 H12B 109.4
C13 C12 H12B 109.4
H12A C12 H12B 108.0
C14 C13 C12 111.8(2)
C14 C13 H13A 109.3
C12 C13 H13A 109.3
C14 C13 H13B 109.3
C12 C13 H13B 109.3
H13A C13 H13B 107.9
C15 C14 C13 110.4(2)
C15 C14 H14A 109.6
C13 C14 H14A 109.6
C15 C14 H14B 109.6
C13 C14 H14B 109.6
H14A C14 H14B 108.1
C14 C15 C16 111.4(2)
C14 C15 H15A 109.3
C16 C15 H15A 109.3
C14 C15 H15B 109.3
C16 C15 H15B 109.3
H15A C15 H15B 108.0
C15 C16 C11 111.6(2)
C15 C16 H16A 109.3
C11 C16 H16A 109.3
C15 C16 H16B 109.3
C11 C16 H16B 109.3
H16A C16 H16B 108.0
C22 C21 C26 109.57(19)
C22 C21 P1 113.47(16)
C26 C21 P1 111.66(15)
C22 C21 H21A 107.3
C26 C21 H21A 107.3
P1 C21 H21A 107.3
C23 C22 C21 110.6(2)
C23 C22 H22A 109.5
C21 C22 H22A 109.5
C23 C22 H22B 109.5
C21 C22 H22B 109.5
H22A C22 H22B 108.1
C24 C23 C22 111.9(2)
C24 C23 H23A 109.2
C22 C23 H23A 109.2
C24 C23 H23B 109.2
C22 C23 H23B 109.2
H23A C23 H23B 107.9
C25 C24 C23 110.7(2)
C25 C24 H24A 109.5
C23 C24 H24A 109.5
C25 C24 H24B 109.5
C23 C24 H24B 109.5
H24A C24 H24B 108.1
C24 C25 C26 111.4(2)
C24 C25 H25A 109.3
C26 C25 H25A 109.3
C24 C25 H25B 109.3
C26 C25 H25B 109.3
H25A C25 H25B 108.0
C25 C26 C21 110.49(19)
C25 C26 H26A 109.6
C21 C26 H26A 109.6
C25 C26 H26B 109.6
C21 C26 H26B 109.6
H26A C26 H26B 108.1
C36 C31 C32 107.81(19)
C36 C31 P1 117.22(16)
C32 C31 P1 116.22(17)
C36 C31 H31A 104.7
C32 C31 H31A 104.7
P1 C31 H31A 104.7
C33 C32 C31 110.2(2)
C33 C32 H32A 109.6
C31 C32 H32A 109.6
C33 C32 H32B 109.6
C31 C32 H32B 109.6
H32A C32 H32B 108.1
C32 C33 C34 111.2(2)
C32 C33 H33A 109.4
C34 C33 H33A 109.4
C32 C33 H33B 109.4
C34 C33 H33B 109.4
H33A C33 H33B 108.0
C35 C34 C33 111.8(2)
C35 C34 H34A 109.3
C33 C34 H34A 109.3
C35 C34 H34B 109.3
C33 C34 H34B 109.3
H34A C34 H34B 107.9
C34 C35 C36 112.4(2)
C34 C35 H35A 109.1
C36 C35 H35A 109.1
C34 C35 H35B 109.1
C36 C35 H35B 109.1
H35A C35 H35B 107.9
C31 C36 C35 110.8(2)
C31 C36 H36A 109.5
C35 C36 H36A 109.5
C31 C36 H36B 109.5
C35 C36 H36B 109.5
H36A C36 H36B 108.1
C42 C41 C46 108.90(19)
C42 C41 P2 113.13(15)
C46 C41 P2 111.72(16)
C42 C41 H41A 107.6
C46 C41 H41A 107.6
P2 C41 H41A 107.6
C41 C42 C43 110.8(2)
C41 C42 H42A 109.5
C43 C42 H42A 109.5
C41 C42 H42B 109.5
C43 C42 H42B 109.5
H42A C42 H42B 108.1
C44 C43 C42 111.5(2)
C44 C43 H43A 109.3
C42 C43 H43A 109.3
C44 C43 H43B 109.3
C42 C43 H43B 109.3
H43A C43 H43B 108.0
C45 C44 C43 111.3(2)
C45 C44 H44A 109.4
C43 C44 H44A 109.4
C45 C44 H44B 109.4
C43 C44 H44B 109.4
H44A C44 H44B 108.0
C46 C45 C44 110.4(2)
C46 C45 H45A 109.6
C44 C45 H45A 109.6
C46 C45 H45B 109.6
C44 C45 H45B 109.6
H45A C45 H45B 108.1
C45 C46 C41 111.5(2)
C45 C46 H46A 109.3
C41 C46 H46A 109.3
C45 C46 H46B 109.3
C41 C46 H46B 109.3
H46A C46 H46B 108.0
C52 C51 C56 109.3(2)
C52 C51 P2 118.2(2)
C56 C51 P2 113.65(16)
C52 C51 H51A 104.7
C56 C51 H51A 104.7
P2 C51 H51A 104.7
C51 C52 C53 111.9(3)
C51 C52 H52A 109.2
C53 C52 H52A 109.2
C51 C52 H52B 109.2
C53 C52 H52B 109.2
H52A C52 H52B 107.9
C54 C53 C52 111.4(3)
C54 C53 H53A 109.4
C52 C53 H53A 109.4
C54 C53 H53B 109.4
C52 C53 H53B 109.4
H53A C53 H53B 108.0
C53 C54 C55 110.8(2)
C53 C54 H54A 109.5
C55 C54 H54A 109.5
C53 C54 H54B 109.5
C55 C54 H54B 109.5
H54A C54 H54B 108.1
C54 C55 C56 111.5(2)
C54 C55 H55A 109.3
C56 C55 H55A 109.3
C54 C55 H55B 109.3
C56 C55 H55B 109.3
H55A C55 H55B 108.0
C55 C56 C51 111.8(2)
C55 C56 H56A 109.3
C51 C56 H56A 109.3
C55 C56 H56B 109.3
C51 C56 H56B 109.3
H56A C56 H56B 107.9
C66 C61 C62 111.0(2)
C66 C61 P2 114.65(19)
C62 C61 P2 118.75(18)
C66 C61 H61A 103.4
C62 C61 H61A 103.4
P2 C61 H61A 103.4
C61 C62 C63 109.2(2)
C61 C62 H62A 109.8
C63 C62 H62A 109.8
C61 C62 H62B 109.8
C63 C62 H62B 109.8
H62A C62 H62B 108.3
C64 C63 C62 112.2(3)
C64 C63 H63A 109.2
C62 C63 H63A 109.2
C64 C63 H63B 109.2
C62 C63 H63B 109.2
H63A C63 H63B 107.9
C63 C64 C65 111.2(3)
C63 C64 H64A 109.4
C65 C64 H64A 109.4
C63 C64 H64B 109.4
C65 C64 H64B 109.4
H64A C64 H64B 108.0
C64 C65 C66 111.6(3)
C64 C65 H65A 109.3
C66 C65 H65A 109.3
C64 C65 H65B 109.3
C66 C65 H65B 109.3
H65A C65 H65B 108.0
C61 C66 C65 111.3(3)
C61 C66 H66A 109.4
C65 C66 H66A 109.4
C61 C66 H66B 109.4
C65 C66 H66B 109.4
H66A C66 H66B 108.0
O2 C70 Pt1 179.2(3)
O3 C71 Pt1 179.9(3)
C81 C80 C85 117.6(3)
C81 C80 C86 121.3(3)
C85 C80 C86 121.1(3)
C80 C81 C82 121.4(3)
C80 C81 H81A 119.3
C82 C81 H81A 119.3
C83 C82 C81 119.8(3)
C83 C82 H82A 120.1
C81 C82 H82A 120.1
C82 C83 C84 119.7(3)
C82 C83 H83A 120.1
C84 C83 H83A 120.1
C85 C84 C83 119.7(3)
C85 C84 H84A 120.2
C83 C84 H84A 120.2
C84 C85 C80 121.8(3)
C84 C85 H85A 119.1
C80 C85 H85A 119.1
C80 C86 H86A 109.5
C80 C86 H86B 109.5
H86A C86 H86B 109.5
C80 C86 H86C 109.5
H86A C86 H86C 109.5
H86B C86 H86C 109.5
C21 P1 C31 105.40(10)
C21 P1 C11 102.76(10)
C31 P1 C11 103.46(10)
C21 P1 Pt1 116.28(8)
C31 P1 Pt1 112.01(7)
C11 P1 Pt1 115.55(7)
C51 P2 C41 103.17(10)
C51 P2 C61 108.77(11)
C41 P2 C61 101.21(10)
C51 P2 Pt1 115.62(8)
C41 P2 Pt1 118.31(8)
C61 P2 Pt1 108.55(8)
C70 Pt1 C71 121.47(11)
C70 Pt1 P1 108.46(9)
C71 Pt1 P1 103.80(7)
C70 Pt1 P2 102.87(8)
C71 Pt1 P2 104.24(7)
P1 Pt1 P2 116.72(2)

loop_
_geom_bond_atom_site_label_1
_geom_bond_atom_site_label_2
_geom_bond_distance
C11 C12 1.531(3)
C11 C16 1.536(3)
C11 P1 1.876(2)
C11 H11A 0.9800
C12 C13 1.533(3)
C12 H12A 0.9700
C12 H12B 0.9700
C13 C14 1.521(4)
C13 H13A 0.9700
C13 H13B 0.9700
C14 C15 1.517(4)
C14 H14A 0.9700
C14 H14B 0.9700
C15 C16 1.528(3)
C15 H15A 0.9700
C15 H15B 0.9700
C16 H16A 0.9700
C16 H16B 0.9700
C21 C22 1.534(3)
C21 C26 1.534(3)
C21 P1 1.852(2)
C21 H21A 0.9800
C22 C23 1.530(3)
C22 H22A 0.9700
C22 H22B 0.9700
C23 C24 1.526(4)
C23 H23A 0.9700
C23 H23B 0.9700
C24 C25 1.509(4)
C24 H24A 0.9700
C24 H24B 0.9700
C25 C26 1.530(3)
C25 H25A 0.9700
C25 H25B 0.9700
C26 H26A 0.9700
C26 H26B 0.9700
C31 C36 1.532(3)
C31 C32 1.535(3)
C31 P1 1.864(2)
C31 H31A 0.9800
C32 C33 1.520(3)
C32 H32A 0.9700
C32 H32B 0.9700
C33 C34 1.521(4)
C33 H33A 0.9700
C33 H33B 0.9700
C34 C35 1.514(4)
C34 H34A 0.9700
C34 H34B 0.9700
C35 C36 1.532(4)
C35 H35A 0.9700
C35 H35B 0.9700
C36 H36A 0.9700
C36 H36B 0.9700
C41 C42 1.524(3)
C41 C46 1.534(3)
C41 P2 1.860(2)
C41 H41A 0.9800
C42 C43 1.538(3)
C42 H42A 0.9700
C42 H42B 0.9700
C43 C44 1.521(5)
C43 H43A 0.9700
C43 H43B 0.9700
C44 C45 1.520(4)
C44 H44A 0.9700
C44 H44B 0.9700
C45 C46 1.520(3)
C45 H45A 0.9700
C45 H45B 0.9700
C46 H46A 0.9700
C46 H46B 0.9700
C51 C52 1.523(3)
C51 C56 1.532(3)
C51 P2 1.859(2)
C51 H51A 0.9800
C52 C53 1.527(5)
C52 H52A 0.9700
C52 H52B 0.9700
C53 C54 1.510(4)
C53 H53A 0.9700
C53 H53B 0.9700
C54 C55 1.511(4)
C54 H54A 0.9700
C54 H54B 0.9700
C55 C56 1.521(3)
C55 H55A 0.9700
C55 H55B 0.9700
C56 H56A 0.9700
C56 H56B 0.9700
C61 C66 1.491(3)
C61 C62 1.527(3)
C61 P2 1.872(3)
C61 H61A 0.9800
C62 C63 1.559(4)
C62 H62A 0.9700
C62 H62B 0.9700
C63 C64 1.478(4)
C63 H63A 0.9700
C63 H63B 0.9700
C64 C65 1.507(4)
C64 H64A 0.9700
C64 H64B 0.9700
C65 C66 1.551(4)
C65 H65A 0.9700
C65 H65B 0.9700
C66 H66A 0.9700
C66 H66B 0.9700
C70 O2 1.142(3)
C70 Pt1 1.897(3)
C71 O3 1.142(3)
C71 Pt1 1.913(3)
C80 C81 1.377(4)
C80 C85 1.381(4)
C80 C86 1.497(5)
C81 C82 1.384(5)
C81 H81A 0.9300
C82 C83 1.371(5)
C82 H82A 0.9300
C83 C84 1.378(5)
C83 H83A 0.9300
C84 C85 1.373(5)
C84 H84A 0.9300
C85 H85A 0.9300
C86 H86A 0.9600
C86 H86B 0.9600
C86 H86C 0.9600
P1 Pt1 2.3745(6)
P2 Pt1 2.3798(6)

loop_
_geom_torsion_atom_site_label_1
_geom_torsion_atom_site_label_2
_geom_torsion_atom_site_label_3
_geom_torsion_atom_site_label_4
_geom_torsion
C16 C11 C12 C13 56.6(3)
P1 C11 C12 C13 -173.82(18)
C11 C12 C13 C14 -57.0(3)
C12 C13 C14 C15 55.4(3)
C13 C14 C15 C16 -55.3(3)
C14 C15 C16 C11 57.3(3)
C12 C11 C16 C15 -57.1(3)
P1 C11 C16 C15 168.58(18)
C26 C21 C22 C23 -57.0(3)
P1 C21 C22 C23 177.45(19)
C21 C22 C23 C24 56.0(3)
C22 C23 C24 C25 -55.0(3)
C23 C24 C25 C26 55.8(3)
C24 C25 C26 C21 -58.0(3)
C22 C21 C26 C25 58.0(3)
P1 C21 C26 C25 -175.45(17)
C36 C31 C32 C33 -61.8(3)
P1 C31 C32 C33 164.31(17)
C31 C32 C33 C34 59.3(3)
C32 C33 C34 C35 -53.2(3)
C33 C34 C35 C36 51.1(3)
C32 C31 C36 C35 59.3(3)
P1 C31 C36 C35 -167.32(19)
C34 C35 C36 C31 -55.0(3)
C46 C41 C42 C43 -57.2(3)
P2 C41 C42 C43 177.90(17)
C41 C42 C43 C44 56.1(3)
C42 C43 C44 C45 -54.6(4)
C43 C44 C45 C46 55.3(3)
C44 C45 C46 C41 -58.1(3)
C42 C41 C46 C45 59.0(3)
P2 C41 C46 C45 -175.31(18)
C56 C51 C52 C53 -55.3(3)
P2 C51 C52 C53 172.6(2)
C51 C52 C53 C54 56.3(4)
C52 C53 C54 C55 -55.5(4)
C53 C54 C55 C56 55.7(3)
C54 C55 C56 C51 -56.4(3)
C52 C51 C56 C55 55.4(3)
P2 C51 C56 C55 -170.11(18)
C66 C61 C62 C63 56.6(4)
P2 C61 C62 C63 -167.3(2)
C61 C62 C63 C64 -56.9(4)
C62 C63 C64 C65 56.1(4)
C63 C64 C65 C66 -54.2(4)
C62 C61 C66 C65 -56.4(3)
P2 C61 C66 C65 165.6(2)
C64 C65 C66 C61 54.7(4)
C85 C80 C81 C82 0.9(5)
C86 C80 C81 C82 179.0(3)
C80 C81 C82 C83 -0.6(5)
C81 C82 C83 C84 0.5(5)
C82 C83 C84 C85 -0.7(5)
C83 C84 C85 C80 1.1(5)
C81 C80 C85 C84 -1.2(5)
C86 C80 C85 C84 -179.3(3)
C22 C21 P1 C31 -62.51(19)
C26 C21 P1 C31 173.07(16)
C22 C21 P1 C11 -170.56(17)
C26 C21 P1 C11 65.01(18)
C22 C21 P1 Pt1 62.21(18)
C26 C21 P1 Pt1 -62.22(17)
C36 C31 P1 C21 -41.9(2)
C32 C31 P1 C21 87.68(19)
C36 C31 P1 C11 65.7(2)
C32 C31 P1 C11 -164.78(17)
C36 C31 P1 Pt1 -169.22(18)
C32 C31 P1 Pt1 -39.67(19)
C12 C11 P1 C21 32.2(2)
C16 C11 P1 C21 160.71(16)
C12 C11 P1 C31 -77.3(2)
C16 C11 P1 C31 51.19(19)
C12 C11 P1 Pt1 159.86(16)
C16 C11 P1 Pt1 -71.60(17)
C52 C51 P2 C41 -51.9(2)
C56 C51 P2 C41 177.93(17)
C52 C51 P2 C61 55.0(2)
C56 C51 P2 C61 -75.19(19)
C52 C51 P2 Pt1 177.4(2)
C56 C51 P2 Pt1 47.20(19)
C42 C41 P2 C51 -60.67(18)
C46 C41 P2 C51 176.02(16)
C42 C41 P2 C61 -173.21(18)
C46 C41 P2 C61 63.48(19)
C42 C41 P2 Pt1 68.42(18)
C46 C41 P2 Pt1 -54.90(18)
C66 C61 P2 C51 62.1(2)
C62 C61 P2 C51 -72.5(3)
C66 C61 P2 C41 170.3(2)
C62 C61 P2 C41 35.7(3)
C66 C61 P2 Pt1 -64.5(2)
C62 C61 P2 Pt1 160.9(2)
C21 P1 Pt1 C70 -11.08(12)
C31 P1 Pt1 C70 110.19(12)
C11 P1 Pt1 C70 -131.67(12)
C21 P1 Pt1 C71 -141.51(11)
C31 P1 Pt1 C71 -20.25(11)
C11 P1 Pt1 C71 97.89(11)
C21 P1 Pt1 P2 104.46(8)
C31 P1 Pt1 P2 -134.28(8)
C11 P1 Pt1 P2 -16.14(8)
C51 P2 Pt1 C70 177.33(12)
C41 P2 Pt1 C70 54.28(12)
C61 P2 Pt1 C70 -60.16(13)
C51 P2 Pt1 C71 -55.05(11)
C41 P2 Pt1 C71 -178.10(11)
C61 P2 Pt1 C71 67.46(11)
C51 P2 Pt1 P1 58.73(8)
C41 P2 Pt1 P1 -64.32(8)
C61 P2 Pt1 P1 -178.76(9)
